data_4028717
loop_
_publ_author_name
'Yuka Amako'
'Hiroto Hori'
'Shigeru Arai'
'Atsushi Nishida'

_publ_section_title
;
 Regioselective Hydronickelation of Allenes and Its Application to the
 Hydrocyanative Carbocyclization Reaction of Allene-Ynes and Bis-Allenes
;
_journal_name_full 'Journal of Organic Chemistry'
_journal_page_first 10763
_journal_page_last 10775
_journal_paper_doi 10.1021/jo401758v
_journal_volume 78
_journal_year 2013
_chemical_formula_sum 'C19 H24 N2 O4 S'
_chemical_formula_weight 376.46
_chemical_name_systematic
; 
 ? 
;
_space_group_IT_number 14
_symmetry_cell_setting monoclinic
_symmetry_space_group_name_Hall '-P 2ybc'
_symmetry_space_group_name_H-M 'P 1 21/c 1'
_atom_sites_solution_hydrogens geom
_atom_sites_solution_primary direct
_atom_sites_solution_secondary difmap
_audit_creation_method SHELXL-97
_cell_angle_alpha 90.00
_cell_angle_beta 91.745(2)
_cell_angle_gamma 90.00
_cell_formula_units_Z 4
_cell_length_a 11.0701(17)
_cell_length_b 10.7138(16)
_cell_length_c 15.567(2)
_cell_measurement_reflns_used 6575
_cell_measurement_temperature 173
_cell_measurement_theta_max 28.19
_cell_measurement_theta_min 2.62
_cell_volume 1845.4(5)
_computing_cell_refinement 'APEX2 (Bruker AXS, 2006)'
_computing_data_collection 'APEX2 (Bruker AXS, 2006)'
_computing_data_reduction 'SAINT (Bruker AXS, 2004)'
_computing_molecular_graphics 'XSHEL (Bruker AXS,2002)'
_computing_publication_material 'XCIF (Bruker AXS, 2001)'
_computing_structure_refinement 'SHELXL-97 (Sheldrick, 1997)'
_computing_structure_solution 'SHELXS-97 (Sheldrick, 1997)'
_diffrn_ambient_temperature 173
_diffrn_detector_area_resol_mean 8.333
_diffrn_measured_fraction_theta_full 0.863
_diffrn_measured_fraction_theta_max 0.863
_diffrn_measurement_device_type 'Bruker APEXII CCD area detector'
_diffrn_measurement_method 'phi and omega scans'
_diffrn_radiation_monochromator graphite
_diffrn_radiation_source 'fine-focus sealed tube'
_diffrn_radiation_type MoK\a
_diffrn_radiation_wavelength 0.71073
_diffrn_reflns_av_R_equivalents 0.0313
_diffrn_reflns_av_sigmaI/netI 0.0396
_diffrn_reflns_limit_h_max 14
_diffrn_reflns_limit_h_min -13
_diffrn_reflns_limit_k_max 14
_diffrn_reflns_limit_k_min -13
_diffrn_reflns_limit_l_max 17
_diffrn_reflns_limit_l_min -19
_diffrn_reflns_number 9108
_diffrn_reflns_theta_full 28.47
_diffrn_reflns_theta_max 28.47
_diffrn_reflns_theta_min 2.31
_exptl_absorpt_coefficient_mu 0.203
_exptl_absorpt_correction_T_max 0.9417
_exptl_absorpt_correction_T_min 0.9055
_exptl_absorpt_correction_type empirical
_exptl_absorpt_process_details
;
SADABS Sheldrick 1996
;
_exptl_crystal_colour colorless
_exptl_crystal_density_diffrn 1.355
_exptl_crystal_description prismatic
_exptl_crystal_F_000 800
_exptl_crystal_size_max 0.50
_exptl_crystal_size_mid 0.30
_exptl_crystal_size_min 0.30
_refine_diff_density_max 0.657
_refine_diff_density_min -0.476
_refine_diff_density_rms 0.110
_refine_ls_extinction_method none
_refine_ls_goodness_of_fit_ref 1.783
_refine_ls_hydrogen_treatment constr
_refine_ls_matrix_type full
_refine_ls_number_parameters 221
_refine_ls_number_reflns 4029
_refine_ls_number_restraints 0
_refine_ls_restrained_S_all 1.783
_refine_ls_R_factor_all 0.0626
_refine_ls_R_factor_gt 0.0578
_refine_ls_shift/su_max 0.069
_refine_ls_shift/su_mean 0.005
_refine_ls_structure_factor_coef Fsqd
_refine_ls_weighting_details 'calc w=1/[\s^2^(Fo^2^)+(0.1000P)^2^+0.0000P] where P=(Fo^2^+2Fc^2^)/3'
_refine_ls_weighting_scheme calc
_refine_ls_wR_factor_gt 0.2085
_refine_ls_wR_factor_ref 0.2187
_reflns_number_gt 3614
_reflns_number_total 4029
_reflns_threshold_expression >2sigma(I)
_cod_data_source_file jo401758v_si_003.cif
_cod_data_source_block a130322hoshi1-2m
_cod_original_sg_symbol_H-M 'P 1 21/c 1 '
_cod_database_code 4028717

loop_
_symmetry_equiv_pos_as_xyz
'x, y, z'
'-x, y+1/2, -z+1/2'
'-x, -y, -z'
'x, -y-1/2, z-1/2'

loop_
_atom_site_label
_atom_site_type_symbol
_atom_site_fract_x
_atom_site_fract_y
_atom_site_fract_z
_atom_site_U_iso_or_equiv
_atom_site_adp_type
_atom_site_occupancy
_atom_site_symmetry_multiplicity
_atom_site_calc_flag
_atom_site_refinement_flags
C1 C 0.7398(2) 0.3022(2) -0.07526(15) 0.0429(6) Uani 1 1 d .
H1A H 0.6543 0.2933 -0.0620 0.064 Uiso 1 1 calc R
H1B H 0.7764 0.2194 -0.0804 0.064 Uiso 1 1 calc R
H1C H 0.7468 0.3474 -0.1296 0.064 Uiso 1 1 calc R
C2 C 0.80408(19) 0.3739(2) -0.00432(13) 0.0315(5) Uani 1 1 d .
C3 C 0.81260(19) 0.50312(19) -0.00808(12) 0.0311(5) Uani 1 1 d .
H3 H 0.7790 0.5457 -0.0567 0.037 Uiso 1 1 calc R
C4 C 0.86875(18) 0.57161(18) 0.05719(12) 0.0271(4) Uani 1 1 d .
H4 H 0.8720 0.6601 0.0540 0.032 Uiso 1 1 calc R
C5 C 0.92027(17) 0.50916(16) 0.12737(11) 0.0231(4) Uani 1 1 d .
C6 C 0.9143(2) 0.37951(18) 0.13285(12) 0.0299(4) Uani 1 1 d .
H6 H 0.9493 0.3369 0.1810 0.036 Uiso 1 1 calc R
C7 C 0.8564(2) 0.31373(18) 0.06697(14) 0.0334(5) Uani 1 1 d .
H7 H 0.8521 0.2253 0.0705 0.040 Uiso 1 1 calc R
C8 C 0.84776(18) 0.50264(17) 0.33035(12) 0.0276(4) Uani 1 1 d .
H8A H 0.9135 0.4561 0.3607 0.033 Uiso 1 1 calc R
H8B H 0.8043 0.4459 0.2898 0.033 Uiso 1 1 calc R
C9 C 0.76122(18) 0.56263(17) 0.39391(12) 0.0261(4) Uani 1 1 d .
H9 H 0.6955 0.5029 0.4083 0.031 Uiso 1 1 calc R
C10 C 0.70945(17) 0.67301(17) 0.34207(12) 0.0247(4) Uani 1 1 d .
C11 C 0.79062(17) 0.69817(17) 0.26734(11) 0.0253(4) Uani 1 1 d .
H11A H 0.7496 0.6770 0.2118 0.030 Uiso 1 1 calc R
H11B H 0.8164 0.7866 0.2662 0.030 Uiso 1 1 calc R
C12 C 0.8295(2) 0.60305(19) 0.47411(13) 0.0331(5) Uani 1 1 d .
H12 H 0.8975 0.6560 0.4680 0.040 Uiso 1 1 calc R
C13 C 0.8005(3) 0.5692(2) 0.55309(14) 0.0446(6) Uani 1 1 d .
H13A H 0.7330 0.5163 0.5613 0.054 Uiso 1 1 calc R
H13B H 0.8474 0.5979 0.6013 0.054 Uiso 1 1 calc R
C14 C 0.60573(18) 0.73091(18) 0.36046(12) 0.0298(4) Uani 1 1 d .
C15 C 0.5463(2) 0.6834(2) 0.43577(17) 0.0458(6) Uani 1 1 d .
C16 C 0.5329(2) 0.83207(18) 0.31208(14) 0.0324(5) Uani 1 1 d .
C17 C 0.4235(2) 0.7670(3) 0.2685(2) 0.0606(8) Uani 1 1 d .
H17A H 0.4515 0.7087 0.2248 0.091 Uiso 1 1 calc R
H17B H 0.3706 0.8297 0.2412 0.091 Uiso 1 1 calc R
H17C H 0.3787 0.7211 0.3117 0.091 Uiso 1 1 calc R
C18 C 0.6051(3) 0.9013(2) 0.24375(17) 0.0473(6) Uani 1 1 d .
H18A H 0.6276 0.8425 0.1987 0.071 Uiso 1 1 calc R
H18B H 0.6784 0.9372 0.2707 0.071 Uiso 1 1 calc R
H18C H 0.5553 0.9682 0.2184 0.071 Uiso 1 1 calc R
C19 C 0.4867(2) 0.9294(2) 0.37559(16) 0.0420(6) Uani 1 1 d .
H19A H 0.4407 0.9937 0.3440 0.063 Uiso 1 1 calc R
H19B H 0.5555 0.9680 0.4065 0.063 Uiso 1 1 calc R
H19C H 0.4344 0.8886 0.4168 0.063 Uiso 1 1 calc R
N1 N 0.89456(14) 0.61418(14) 0.28582(10) 0.0233(4) Uani 1 1 d .
N2 N 0.4976(3) 0.6501(3) 0.4949(2) 0.0766(9) Uani 1 1 d .
O1 O 1.01563(13) 0.71841(13) 0.17823(9) 0.0317(4) Uani 1 1 d .
O2 O 1.08876(13) 0.52149(15) 0.24664(9) 0.0338(4) Uani 1 1 d .
S1 S 0.99244(4) 0.59547(4) 0.21011(3) 0.0239(2) Uani 1 1 d .

loop_
_atom_site_aniso_label
_atom_site_aniso_U_11
_atom_site_aniso_U_22
_atom_site_aniso_U_33
_atom_site_aniso_U_23
_atom_site_aniso_U_13
_atom_site_aniso_U_12
C1 0.0373(13) 0.0491(14) 0.0426(12) -0.0186(10) 0.0077(10) -0.0137(10)
C2 0.0264(11) 0.0363(11) 0.0322(10) -0.0102(8) 0.0088(8) -0.0061(8)
C3 0.0314(11) 0.0355(11) 0.0262(9) -0.0001(7) -0.0009(8) -0.0016(8)
C4 0.0305(11) 0.0227(8) 0.0280(9) 0.0024(7) 0.0009(8) 0.0000(7)
C5 0.0245(10) 0.0226(9) 0.0225(8) -0.0012(6) 0.0037(7) 0.0011(7)
C6 0.0361(11) 0.0243(9) 0.0295(10) 0.0017(7) 0.0061(8) 0.0041(8)
C7 0.0377(12) 0.0223(9) 0.0409(11) -0.0035(7) 0.0109(9) -0.0025(8)
C8 0.0315(11) 0.0246(9) 0.0267(9) 0.0010(7) 0.0043(8) 0.0014(7)
C9 0.0270(10) 0.0243(9) 0.0271(9) 0.0013(7) 0.0030(7) 0.0026(7)
C10 0.0232(10) 0.0251(9) 0.0259(9) 0.0014(6) 0.0023(7) 0.0025(7)
C11 0.0244(10) 0.0259(9) 0.0258(9) 0.0013(6) 0.0037(7) 0.0026(7)
C12 0.0374(12) 0.0316(11) 0.0305(11) -0.0017(7) 0.0020(9) 0.0053(8)
C13 0.0611(17) 0.0468(13) 0.0259(10) 0.0004(9) 0.0013(10) 0.0117(12)
C14 0.0266(10) 0.0291(9) 0.0341(10) 0.0022(7) 0.0058(8) 0.0031(8)
C15 0.0380(13) 0.0413(13) 0.0593(15) 0.0110(10) 0.0216(11) 0.0120(10)
C16 0.0277(10) 0.0282(10) 0.0411(11) -0.0021(8) -0.0014(8) 0.0051(8)
C17 0.0433(15) 0.0417(14) 0.095(2) -0.0159(14) -0.0258(15) 0.0105(11)
C18 0.0537(16) 0.0441(13) 0.0446(13) 0.0133(9) 0.0092(11) 0.0210(11)
C19 0.0397(13) 0.0327(11) 0.0543(14) -0.0045(9) 0.0090(11) 0.0083(10)
N1 0.0232(8) 0.0238(7) 0.0231(8) -0.0004(5) 0.0033(6) 0.0025(6)
N2 0.0772(19) 0.0651(17) 0.0907(19) 0.0292(15) 0.0531(16) 0.0283(15)
O1 0.0326(8) 0.0294(7) 0.0336(8) -0.0042(5) 0.0083(6) -0.0079(6)
O2 0.0223(7) 0.0462(9) 0.0328(8) -0.0022(6) -0.0005(6) 0.0088(6)
S1 0.0203(3) 0.0275(3) 0.0241(3) -0.00295(15) 0.0023(2) 0.00008(16)

loop_
_atom_type_symbol
_atom_type_description
_atom_type_scat_dispersion_real
_atom_type_scat_dispersion_imag
_atom_type_scat_source
C C 0.0033 0.0016 'International Tables Vol C Tables 4.2.6.8 and 6.1.1.4'
H H 0.0000 0.0000 'International Tables Vol C Tables 4.2.6.8 and 6.1.1.4'
N N 0.0061 0.0033 'International Tables Vol C Tables 4.2.6.8 and 6.1.1.4'
O O 0.0106 0.0060 'International Tables Vol C Tables 4.2.6.8 and 6.1.1.4'
S S 0.1246 0.1234 'International Tables Vol C Tables 4.2.6.8 and 6.1.1.4'

loop_
_geom_angle_atom_site_label_1
_geom_angle_atom_site_label_2
_geom_angle_atom_site_label_3
_geom_angle
C2 C1 H1A 109.5
C2 C1 H1B 109.5
H1A C1 H1B 109.5
C2 C1 H1C 109.5
H1A C1 H1C 109.5
H1B C1 H1C 109.5
C3 C2 C7 117.88(18)
C3 C2 C1 120.6(2)
C7 C2 C1 121.6(2)
C4 C3 C2 121.77(18)
C4 C3 H3 119.1
C2 C3 H3 119.1
C3 C4 C5 119.09(17)
C3 C4 H4 120.5
C5 C4 H4 120.5
C4 C5 C6 120.61(17)
C4 C5 S1 119.32(14)
C6 C5 S1 120.07(14)
C7 C6 C5 118.92(17)
C7 C6 H6 120.5
C5 C6 H6 120.5
C6 C7 C2 121.71(18)
C6 C7 H7 119.1
C2 C7 H7 119.1
N1 C8 C9 101.37(14)
N1 C8 H8A 111.5
C9 C8 H8A 111.5
N1 C8 H8B 111.5
C9 C8 H8B 111.5
H8A C8 H8B 109.3
C12 C9 C10 112.67(16)
C12 C9 C8 110.31(16)
C10 C9 C8 102.35(14)
C12 C9 H9 110.4
C10 C9 H9 110.4
C8 C9 H9 110.4
C14 C10 C11 127.72(17)
C14 C10 C9 123.52(17)
C11 C10 C9 108.69(15)
N1 C11 C10 102.59(14)
N1 C11 H11A 111.3
C10 C11 H11A 111.2
N1 C11 H11B 111.2
C10 C11 H11B 111.3
H11A C11 H11B 109.2
C13 C12 C9 124.0(2)
C13 C12 H12 118.0
C9 C12 H12 118.0
C12 C13 H13A 120.0
C12 C13 H13B 120.0
H13A C13 H13B 120.0
C10 C14 C15 114.89(18)
C10 C14 C16 131.38(18)
C15 C14 C16 113.54(18)
N2 C15 C14 177.6(3)
C14 C16 C19 110.13(17)
C14 C16 C17 106.92(17)
C19 C16 C17 108.6(2)
C14 C16 C18 113.79(18)
C19 C16 C18 107.93(18)
C17 C16 C18 109.4(2)
C16 C17 H17A 109.5
C16 C17 H17B 109.5
H17A C17 H17B 109.5
C16 C17 H17C 109.5
H17A C17 H17C 109.5
H17B C17 H17C 109.5
C16 C18 H18A 109.5
C16 C18 H18B 109.5
H18A C18 H18B 109.5
C16 C18 H18C 109.5
H18A C18 H18C 109.5
H18B C18 H18C 109.5
C16 C19 H19A 109.5
C16 C19 H19B 109.5
H19A C19 H19B 109.5
C16 C19 H19C 109.5
H19A C19 H19C 109.5
H19B C19 H19C 109.5
C11 N1 C8 107.45(15)
C11 N1 S1 117.49(12)
C8 N1 S1 119.08(12)
O2 S1 O1 120.45(9)
O2 S1 N1 106.44(8)
O1 S1 N1 105.43(8)
O2 S1 C5 108.43(9)
O1 S1 C5 108.17(8)
N1 S1 C5 107.21(8)

loop_
_geom_bond_atom_site_label_1
_geom_bond_atom_site_label_2
_geom_bond_distance
C1 C2 1.506(3)
C1 H1A 0.9800
C1 H1B 0.9800
C1 H1C 0.9800
C2 C3 1.389(3)
C2 C7 1.394(3)
C3 C4 1.385(3)
C3 H3 0.9500
C4 C5 1.389(2)
C4 H4 0.9500
C5 C6 1.393(3)
C5 S1 1.7577(18)
C6 C7 1.385(3)
C6 H6 0.9500
C7 H7 0.9500
C8 N1 1.483(2)
C8 C9 1.539(3)
C8 H8A 0.9900
C8 H8B 0.9900
C9 C12 1.503(3)
C9 C10 1.533(2)
C9 H9 1.0000
C10 C14 1.344(3)
C10 C11 1.516(2)
C11 N1 1.482(2)
C11 H11A 0.9900
C11 H11B 0.9900
C12 C13 1.330(3)
C12 H12 0.9500
C13 H13A 0.9500
C13 H13B 0.9500
C14 C15 1.454(3)
C14 C16 1.534(3)
C15 N2 1.138(3)
C16 C19 1.535(3)
C16 C17 1.538(3)
C16 C18 1.540(3)
C17 H17A 0.9800
C17 H17B 0.9800
C17 H17C 0.9800
C18 H18A 0.9800
C18 H18B 0.9800
C18 H18C 0.9800
C19 H19A 0.9800
C19 H19B 0.9800
C19 H19C 0.9800
N1 S1 1.6373(16)
O1 S1 1.4336(14)
O2 S1 1.4323(14)

loop_
_geom_torsion_atom_site_label_1
_geom_torsion_atom_site_label_2
_geom_torsion_atom_site_label_3
_geom_torsion_atom_site_label_4
_geom_torsion
C7 C2 C3 C4 -1.3(3)
C1 C2 C3 C4 178.48(19)
C2 C3 C4 C5 1.5(3)
C3 C4 C5 C6 -0.9(3)
C3 C4 C5 S1 179.63(15)
C4 C5 C6 C7 0.2(3)
S1 C5 C6 C7 179.68(15)
C5 C6 C7 C2 0.0(3)
C3 C2 C7 C6 0.6(3)
C1 C2 C7 C6 -179.2(2)
N1 C8 C9 C12 -84.61(17)
N1 C8 C9 C10 35.50(18)
C12 C9 C10 C14 -81.7(2)
C8 C9 C10 C14 159.87(18)
C12 C9 C10 C11 101.07(18)
C8 C9 C10 C11 -17.39(19)
C14 C10 C11 N1 175.13(19)
C9 C10 C11 N1 -7.77(18)
C10 C9 C12 C13 120.2(2)
C8 C9 C12 C13 -126.1(2)
C11 C10 C14 C15 178.4(2)
C9 C10 C14 C15 1.7(3)
C11 C10 C14 C16 3.9(4)
C9 C10 C14 C16 -172.77(19)
C10 C14 C15 N2 160(8)
C16 C14 C15 N2 -25(8)
C10 C14 C16 C19 -138.4(2)
C15 C14 C16 C19 47.0(3)
C10 C14 C16 C17 103.8(3)
C15 C14 C16 C17 -70.8(3)
C10 C14 C16 C18 -17.1(3)
C15 C14 C16 C18 168.3(2)
C10 C11 N1 C8 31.80(17)
C10 C11 N1 S1 169.36(12)
C9 C8 N1 C11 -43.10(17)
C9 C8 N1 S1 -179.86(12)
C11 N1 S1 O2 174.30(13)
C8 N1 S1 O2 -53.16(16)
C11 N1 S1 O1 45.27(15)
C8 N1 S1 O1 177.82(13)
C11 N1 S1 C5 -69.83(15)
C8 N1 S1 C5 62.72(15)
C4 C5 S1 O2 -148.73(16)
C6 C5 S1 O2 31.78(19)
C4 C5 S1 O1 -16.54(18)
C6 C5 S1 O1 163.97(16)
C4 C5 S1 N1 96.72(17)
C6 C5 S1 N1 -82.77(17)
